data_2108852
loop_
_publ_author_name
'Bujak, Maciej'
'Podsiad\/lo, Marcin'
'Katrusiak, Andrzej'

_publ_section_title
;
 Properties and interactions -- melting point of tribromobenzene isomers
;
_journal_coeditor_code LO5092
_journal_issue 4
_journal_name_full 'Acta Crystallographica Section B'
_journal_page_first
;
;
_journal_paper_doi 10.1107/S2052520621006399
_journal_volume 77
_journal_year 2021
_chemical_formula_moiety 'C6 H3 Br3'
_chemical_formula_sum 'C6 H3 Br3'
_chemical_formula_weight 314.78
_space_group_crystal_system orthorhombic
_space_group_IT_number 43
_space_group_name_Hall 'F 2 -2d'
_space_group_name_H-M_alt 'F d d 2'
_atom_sites_solution_hydrogens difmap
_atom_sites_solution_primary direct
_atom_sites_solution_secondary difmap
_audit_creation_method SHELXL-2014/7
_cell_angle_alpha 90
_cell_angle_beta 90
_cell_angle_gamma 90
_cell_formula_units_Z 48
_cell_length_a 29.313(2)
_cell_length_b 78.645(4)
_cell_length_c 3.9320(2)
_cell_measurement_reflns_used 5134
_cell_measurement_temperature 100.0(1)
_cell_measurement_theta_max 27.22
_cell_measurement_theta_min 3.09
_cell_volume 9064.5(9)
_computing_cell_refinement 'CrysAlisPro 1.171.39.46 (Rigaku Oxford Diffraction, 2018)'
_computing_data_collection 'CrysAlisPro 1.171.39.46 (Rigaku Oxford Diffraction, 2018)'
_computing_data_reduction 'CrysAlisPro 1.171.39.46 (Rigaku Oxford Diffraction, 2018)'
_computing_molecular_graphics 'Mercury (Macrae at al., 2020)'
_computing_publication_material 'SHELXL-2014/7 (Sheldrick, 2014)'
_computing_structure_refinement 'SHELXL-2014/7 (Sheldrick, 2014)'
_computing_structure_solution 'SHELXS-97 (Sheldrick, 2008)'
_diffrn_ambient_temperature 100.0(1)
_diffrn_detector_area_resol_mean 16.1544
_diffrn_measured_fraction_theta_full 0.997
_diffrn_measured_fraction_theta_max 0.998
_diffrn_measurement_device_type 'Xcalibur, Eos'
_diffrn_measurement_method '\w scans'
_diffrn_radiation_type MoK\a
_diffrn_radiation_wavelength 0.71073
_diffrn_reflns_av_R_equivalents 0.1027
_diffrn_reflns_av_unetI/netI 0.1169
_diffrn_reflns_Laue_measured_fraction_full 0.997
_diffrn_reflns_Laue_measured_fraction_max 0.998
_diffrn_reflns_limit_h_max 36
_diffrn_reflns_limit_h_min -36
_diffrn_reflns_limit_k_max 97
_diffrn_reflns_limit_k_min -82
_diffrn_reflns_limit_l_max 4
_diffrn_reflns_limit_l_min -4
_diffrn_reflns_number 19208
_diffrn_reflns_point_group_measured_fraction_full 0.999
_diffrn_reflns_point_group_measured_fraction_max 0.999
_diffrn_reflns_theta_full 25.242
_diffrn_reflns_theta_max 26.000
_diffrn_reflns_theta_min 2.780
_diffrn_source 'fine-focus sealed X-ray tube'
_exptl_absorpt_coefficient_mu 15.924
_exptl_absorpt_correction_T_max 0.375
_exptl_absorpt_correction_T_min 0.042
_exptl_absorpt_correction_type analytical
_exptl_absorpt_process_details
;
CrysAlisPro 1.171.39.46 (Rigaku Oxford Diffraction, 2018)
Analytical numeric absorption correction using a multifaceted crystal
model based on expressions derived by R.C. Clark & J.S. Reid.
(Clark, R. C. & Reid, J. S. (1995). Acta Cryst. A51, 887-897)
Empirical absorption correction using spherical harmonics,
implemented in SCALE3 ABSPACK scaling algorithm.
;
_exptl_crystal_colour yellow
_exptl_crystal_density_diffrn 2.768
_exptl_crystal_density_method 'not measured'
_exptl_crystal_description needle
_exptl_crystal_F_000 6912
_exptl_crystal_size_max 0.93
_exptl_crystal_size_mid 0.13
_exptl_crystal_size_min 0.07
_refine_diff_density_max 2.179
_refine_diff_density_min -1.717
_refine_diff_density_rms 0.281
_refine_ls_abs_structure_details
;
 Refined as an inversion twin.
;
_refine_ls_abs_structure_Flack 0.45(6)
_refine_ls_extinction_method none
_refine_ls_goodness_of_fit_ref 1.069
_refine_ls_hydrogen_treatment constr
_refine_ls_matrix_type full
_refine_ls_number_parameters 245
_refine_ls_number_reflns 4368
_refine_ls_number_restraints 121
_refine_ls_restrained_S_all 1.057
_refine_ls_R_factor_all 0.0863
_refine_ls_R_factor_gt 0.0613
_refine_ls_shift/su_max 0.000
_refine_ls_shift/su_mean 0.000
_refine_ls_structure_factor_coef Fsqd
_refine_ls_weighting_details 'w=1/[\s^2^(Fo^2^)+(0.0425P)^2^] where P=(Fo^2^+2Fc^2^)/3'
_refine_ls_weighting_scheme calc
_refine_ls_wR_factor_gt 0.1202
_refine_ls_wR_factor_ref 0.1348
_reflns_Friedel_coverage 0.734
_reflns_Friedel_fraction_full 1.000
_reflns_Friedel_fraction_max 1.000
_reflns_number_gt 3365
_reflns_number_total 4368
_reflns_threshold_expression 'I > 2\s(I)'
_cod_data_source_file lo5092sup1.cif
_cod_data_source_block 124TBB_100K
_cod_database_code 2108852
_shelx_shelxl_version_number 2014/7
_shelx_space_group_comment
;
The symmetry employed for this shelxl refinement is uniquely defined
by the following loop, which should always be used as a source of
symmetry information in preference to the above space-group names.
They are only intended as comments.
;
_shelx_estimated_absorpt_t_min 0.024
_shelx_estimated_absorpt_t_max 0.402

loop_
_space_group_symop_operation_xyz
'x, y, z'
'-x, -y, z'
'x+1/4, -y+1/4, z+1/4'
'-x+1/4, y+1/4, z+1/4'
'x, y+1/2, z+1/2'
'-x, -y+1/2, z+1/2'
'x+1/4, -y+3/4, z+3/4'
'-x+1/4, y+3/4, z+3/4'
'x+1/2, y, z+1/2'
'-x+1/2, -y, z+1/2'
'x+3/4, -y+1/4, z+3/4'
'-x+3/4, y+1/4, z+3/4'
'x+1/2, y+1/2, z'
'-x+1/2, -y+1/2, z'
'x+3/4, -y+3/4, z+1/4'
'-x+3/4, y+3/4, z+1/4'

loop_
_atom_site_label
_atom_site_type_symbol
_atom_site_fract_x
_atom_site_fract_y
_atom_site_fract_z
_atom_site_U_iso_or_equiv
_atom_site_adp_type
_atom_site_occupancy
_atom_site_site_symmetry_order
_atom_site_calc_flag
_atom_site_refinement_flags_posn
_atom_site_refinement_flags_adp
_atom_site_refinement_flags_occupancy
_atom_site_disorder_assembly
_atom_site_disorder_group
Br11 Br 0.07364(7) 0.00227(2) 0.8783(6) 0.0268(5) Uani 1 1 d . . . . .
C11 C 0.1255(6) 0.0158(2) 0.830(5) 0.016(4) Uani 1 1 d . U . . .
Br12 Br 0.17899(7) -0.01151(2) 1.0908(6) 0.0265(5) Uani 1 1 d . . . . .
C12 C 0.1686(7) 0.0109(2) 0.929(5) 0.016(4) Uani 1 1 d . U . . .
C13 C 0.2060(7) 0.0215(2) 0.897(5) 0.023(4) Uani 1 1 d . U . . .
H13 H 0.2349 0.0180 0.9664 0.028 Uiso 1 1 calc R U . . .
Br14 Br 0.25167(7) 0.05160(2) 0.7012(6) 0.0271(5) Uani 1 1 d . . . . .
C14 C 0.1992(7) 0.0375(2) 0.759(5) 0.021(4) Uani 1 1 d . U . . .
C15 C 0.1580(6) 0.0430(2) 0.655(5) 0.017(4) Uani 1 1 d . U . . .
H15 H 0.1549 0.0539 0.5646 0.021 Uiso 1 1 calc R U . . .
C16 C 0.1194(7) 0.0323(2) 0.683(5) 0.018(4) Uani 1 1 d . U . . .
H16 H 0.0909 0.0359 0.6084 0.022 Uiso 1 1 calc R U . . .
Br21 Br 0.18472(7) 0.08497(2) 0.1248(5) 0.0229(5) Uani 1 1 d . . . . .
C21 C 0.1358(7) 0.0989(2) 0.262(5) 0.017(4) Uani 1 1 d . U . . .
Br22 Br 0.07519(7) 0.07272(2) 0.0359(5) 0.0244(5) Uani 1 1 d . . . . .
C22 C 0.0899(7) 0.0943(2) 0.215(5) 0.019(4) Uani 1 1 d . U . . .
C23 C 0.0555(7) 0.1052(2) 0.309(5) 0.018(4) Uani 1 1 d . U . . .
H23 H 0.0252 0.1021 0.2718 0.021 Uiso 1 1 calc R U . . .
Br24 Br 0.01803(7) 0.13522(2) 0.5908(5) 0.0225(5) Uani 1 1 d . . . . .
C24 C 0.0652(6) 0.1205(2) 0.456(5) 0.016(4) Uani 1 1 d . U . . .
C25 C 0.1111(7) 0.1255(2) 0.503(5) 0.024(4) Uani 1 1 d . U . . .
H25 H 0.1180 0.1359 0.6024 0.029 Uiso 1 1 calc R U . . .
C26 C 0.1452(7) 0.1148(2) 0.399(5) 0.020(4) Uani 1 1 d . U . . .
H26 H 0.1754 0.1182 0.4215 0.024 Uiso 1 1 calc R U . . .
Br31 Br 0.33716(7) 0.08135(2) 0.3904(6) 0.0243(5) Uani 1 1 d . . . . .
C31 C 0.3841(6) 0.0677(2) 0.200(5) 0.016(4) Uani 1 1 d . U . . .
Br32 Br 0.44409(7) 0.09620(2) 0.2874(5) 0.0237(5) Uani 1 1 d . . . . .
C32 C 0.4269(6) 0.0739(2) 0.158(5) 0.017(4) Uani 1 1 d . U . . .
C33 C 0.4623(7) 0.0635(2) 0.017(5) 0.026(5) Uani 1 1 d . U . . .
H33 H 0.4916 0.0676 -0.0189 0.031 Uiso 1 1 calc R U . . .
Br34 Br 0.49705(7) 0.03286(2) -0.2465(5) 0.0249(5) Uani 1 1 d . . . . .
C34 C 0.4501(6) 0.0469(2) -0.064(5) 0.017(4) Uani 1 1 d . U . . .
C35 C 0.4073(7) 0.0404(2) -0.025(5) 0.020(4) Uani 1 1 d . U . . .
H35 H 0.4005 0.0294 -0.0890 0.024 Uiso 1 1 calc R U . . .
C36 C 0.3736(7) 0.0512(2) 0.116(5) 0.021(4) Uani 1 1 d . U . . .
H36 H 0.3443 0.0472 0.1526 0.025 Uiso 1 1 calc R U . . .

loop_
_atom_site_aniso_label
_atom_site_aniso_U_11
_atom_site_aniso_U_22
_atom_site_aniso_U_33
_atom_site_aniso_U_23
_atom_site_aniso_U_13
_atom_site_aniso_U_12
Br11 0.0240(12) 0.0168(9) 0.0396(13) -0.0019(10) 0.0057(11) -0.0016(8)
C11 0.018(7) 0.017(6) 0.014(8) -0.006(6) 0.007(7) -0.007(6)
Br12 0.0308(13) 0.0155(9) 0.0333(13) 0.0052(10) 0.0023(11) 0.0007(9)
C12 0.021(6) 0.014(5) 0.013(6) -0.003(5) -0.001(5) -0.002(5)
C13 0.015(8) 0.024(8) 0.030(10) 0.007(8) -0.006(9) 0.001(6)
Br14 0.0236(12) 0.0198(10) 0.0380(13) 0.0020(9) 0.0072(10) -0.0027(9)
C14 0.017(7) 0.020(7) 0.026(9) 0.004(7) 0.010(8) -0.002(6)
C15 0.026(7) 0.008(6) 0.019(8) 0.002(6) -0.002(7) 0.002(5)
C16 0.022(8) 0.013(7) 0.019(9) -0.006(7) -0.002(8) 0.003(6)
Br21 0.0230(12) 0.0162(9) 0.0295(12) 0.0020(9) 0.0049(10) 0.0021(8)
C21 0.018(6) 0.014(5) 0.018(6) 0.008(5) 0.005(5) -0.001(5)
Br22 0.0295(13) 0.0151(9) 0.0285(12) -0.0058(9) 0.0010(10) -0.0015(8)
C22 0.023(9) 0.013(8) 0.023(11) 0.008(8) -0.003(9) 0.000(6)
C23 0.020(9) 0.020(8) 0.013(10) 0.006(7) -0.002(9) -0.003(7)
Br24 0.0232(12) 0.0182(9) 0.0260(11) -0.0047(9) 0.0022(11) 0.0015(8)
C24 0.014(7) 0.016(7) 0.018(9) 0.008(6) 0.002(7) 0.003(6)
C25 0.022(9) 0.026(9) 0.023(12) -0.005(8) 0.004(10) -0.004(7)
C26 0.017(7) 0.021(7) 0.021(9) 0.008(7) -0.009(8) -0.001(6)
Br31 0.0247(12) 0.0197(9) 0.0284(11) -0.0001(9) 0.0054(11) 0.0040(8)
C31 0.018(7) 0.016(6) 0.015(9) 0.005(6) -0.002(7) 0.006(6)
Br32 0.0258(12) 0.0157(9) 0.0296(12) -0.0061(9) -0.0035(10) -0.0003(8)
C32 0.017(6) 0.021(6) 0.014(6) -0.003(5) -0.007(5) -0.001(5)
C33 0.032(10) 0.017(8) 0.030(12) -0.007(9) 0.011(10) -0.002(7)
Br34 0.0262(12) 0.0176(9) 0.0310(12) -0.0047(9) -0.0015(10) 0.0038(9)
C34 0.019(6) 0.015(5) 0.016(6) -0.004(5) 0.001(5) 0.004(5)
C35 0.025(8) 0.013(7) 0.023(9) 0.004(7) 0.003(8) 0.003(6)
C36 0.025(8) 0.014(7) 0.025(10) 0.007(7) 0.006(8) 0.004(6)

loop_
_atom_type_symbol
_atom_type_description
_atom_type_scat_dispersion_real
_atom_type_scat_dispersion_imag
_atom_type_scat_source
C C 0.0033 0.0016 'International Tables Vol C Tables 4.2.6.8 and 6.1.1.4'
H H 0.0000 0.0000 'International Tables Vol C Tables 4.2.6.8 and 6.1.1.4'
Br Br -0.2901 2.4595 'International Tables Vol C Tables 4.2.6.8 and 6.1.1.4'

loop_
_geom_angle_atom_site_label_1
_geom_angle_atom_site_label_2
_geom_angle_atom_site_label_3
_geom_angle
_geom_angle_site_symmetry_1
_geom_angle_site_symmetry_3
_geom_angle_publ_flag
C12 C11 C16 118.9(16) . . ?
C12 C11 Br11 123.9(13) . . ?
C16 C11 Br11 117.2(14) . . ?
C11 C12 C13 122.1(16) . . ?
C11 C12 Br12 120.2(13) . . ?
C13 C12 Br12 117.6(14) . . ?
C12 C13 C14 118.0(18) . . ?
C12 C13 H13 121.0 . . ?
C14 C13 H13 121.0 . . ?
C15 C14 C13 122.7(18) . . ?
C15 C14 Br14 120.0(14) . . ?
C13 C14 Br14 117.2(15) . . ?
C14 C15 C16 120.0(17) . . ?
C14 C15 H15 120.0 . . ?
C16 C15 H15 120.0 . . ?
C15 C16 C11 118.2(17) . . ?
C15 C16 H16 120.9 . . ?
C11 C16 H16 120.9 . . ?
C26 C21 C22 118.3(17) . . ?
C26 C21 Br21 118.9(14) . . ?
C22 C21 Br21 122.7(14) . . ?
C23 C22 C21 120.4(17) . . ?
C23 C22 Br22 119.4(15) . . ?
C21 C22 Br22 120.1(14) . . ?
C24 C23 C22 120.6(18) . . ?
C24 C23 H23 119.7 . . ?
C22 C23 H23 119.7 . . ?
C23 C24 C25 120.1(17) . . ?
C23 C24 Br24 120.6(14) . . ?
C25 C24 Br24 119.3(14) . . ?
C26 C25 C24 118.8(18) . . ?
C26 C25 H25 120.6 . . ?
C24 C25 H25 120.6 . . ?
C25 C26 C21 121.7(18) . . ?
C25 C26 H26 119.2 . . ?
C21 C26 H26 119.2 . . ?
C32 C31 C36 121.0(17) . . ?
C32 C31 Br31 121.1(14) . . ?
C36 C31 Br31 117.9(14) . . ?
C31 C32 C33 121.0(17) . . ?
C31 C32 Br32 123.0(14) . . ?
C33 C32 Br32 116.1(14) . . ?
C34 C33 C32 116.0(18) . . ?
C34 C33 H33 122.0 . . ?
C32 C33 H33 122.0 . . ?
C35 C34 C33 124.2(18) . . ?
C35 C34 Br34 119.3(13) . . ?
C33 C34 Br34 116.5(14) . . ?
C34 C35 C36 117.5(17) . . ?
C34 C35 H35 121.3 . . ?
C36 C35 H35 121.3 . . ?
C31 C36 C35 120.4(18) . . ?
C31 C36 H36 119.8 . . ?
C35 C36 H36 119.8 . . ?

loop_
_geom_bond_atom_site_label_1
_geom_bond_atom_site_label_2
_geom_bond_distance
_geom_bond_site_symmetry_2
_geom_bond_publ_flag
Br11 C11 1.866(17) . ?
C11 C12 1.38(2) . ?
C11 C16 1.43(2) . ?
Br12 C12 1.896(17) . ?
C12 C13 1.38(2) . ?
C13 C14 1.39(2) . ?
C13 H13 0.9300 . ?
Br14 C14 1.908(18) . ?
C14 C15 1.35(2) . ?
C15 C16 1.42(2) . ?
C15 H15 0.9300 . ?
C16 H16 0.9300 . ?
Br21 C21 1.883(18) . ?
C21 C26 1.39(2) . ?
C21 C22 1.40(2) . ?
Br22 C22 1.884(18) . ?
C22 C23 1.38(2) . ?
C23 C24 1.37(2) . ?
C23 H23 0.9300 . ?
Br24 C24 1.882(18) . ?
C24 C25 1.41(3) . ?
C25 C26 1.37(2) . ?
C25 H25 0.9300 . ?
C26 H26 0.9300 . ?
Br31 C31 1.898(18) . ?
C31 C32 1.36(2) . ?
C31 C36 1.37(2) . ?
Br32 C32 1.896(17) . ?
C32 C33 1.43(2) . ?
C33 C34 1.39(2) . ?
C33 H33 0.9300 . ?
Br34 C34 1.906(18) . ?
C34 C35 1.36(2) . ?
C35 C36 1.42(2) . ?
C35 H35 0.9300 . ?
C36 H36 0.9300 . ?

loop_
_geom_hbond_atom_site_label_D
_geom_hbond_atom_site_label_H
_geom_hbond_atom_site_label_A
_geom_hbond_distance_DH
_geom_hbond_distance_HA
_geom_hbond_distance_DA
_geom_hbond_angle_DHA
_geom_hbond_site_symmetry_A
C13 H13 Br12 0.93 2.97 3.66(2) 133 10_554
C33 H33 Br22 0.93 3.04 3.88(2) 152 9_554
C35 H35 Br12 0.93 3.00 3.723(19) 136 10_553

loop_
_geom_torsion_atom_site_label_1
_geom_torsion_atom_site_label_2
_geom_torsion_atom_site_label_3
_geom_torsion_atom_site_label_4
_geom_torsion
_geom_torsion_site_symmetry_1
_geom_torsion_site_symmetry_2
_geom_torsion_site_symmetry_3
_geom_torsion_site_symmetry_4
_geom_torsion_publ_flag
C16 C11 C12 C13 1(3) . . . . ?
Br11 C11 C12 C13 -178.2(15) . . . . ?
C16 C11 C12 Br12 -174.9(13) . . . . ?
Br11 C11 C12 Br12 6(2) . . . . ?
C11 C12 C13 C14 0(3) . . . . ?
Br12 C12 C13 C14 176.0(14) . . . . ?
C12 C13 C14 C15 0(3) . . . . ?
C12 C13 C14 Br14 -177.7(15) . . . . ?
C13 C14 C15 C16 0(3) . . . . ?
Br14 C14 C15 C16 177.1(13) . . . . ?
C14 C15 C16 C11 1(3) . . . . ?
C12 C11 C16 C15 -2(3) . . . . ?
Br11 C11 C16 C15 177.8(13) . . . . ?
C26 C21 C22 C23 -1(3) . . . . ?
Br21 C21 C22 C23 -177.7(14) . . . . ?
C26 C21 C22 Br22 -179.0(13) . . . . ?
Br21 C21 C22 Br22 5(2) . . . . ?
C21 C22 C23 C24 -1(3) . . . . ?
Br22 C22 C23 C24 176.5(14) . . . . ?
C22 C23 C24 C25 2(3) . . . . ?
C22 C23 C24 Br24 -179.0(14) . . . . ?
C23 C24 C25 C26 0(3) . . . . ?
Br24 C24 C25 C26 -179.1(15) . . . . ?
C24 C25 C26 C21 -3(3) . . . . ?
C22 C21 C26 C25 3(3) . . . . ?
Br21 C21 C26 C25 179.8(16) . . . . ?
C36 C31 C32 C33 2(3) . . . . ?
Br31 C31 C32 C33 179.6(15) . . . . ?
C36 C31 C32 Br32 -177.3(14) . . . . ?
Br31 C31 C32 Br32 1(2) . . . . ?
C31 C32 C33 C34 -2(3) . . . . ?
Br32 C32 C33 C34 177.4(14) . . . . ?
C32 C33 C34 C35 2(3) . . . . ?
C32 C33 C34 Br34 -179.1(14) . . . . ?
C33 C34 C35 C36 -2(3) . . . . ?
Br34 C34 C35 C36 179.0(14) . . . . ?
C32 C31 C36 C35 -2(3) . . . . ?
Br31 C31 C36 C35 -179.8(14) . . . . ?
C34 C35 C36 C31 2(3) . . . . ?

_cod_database_fobs_code 2108852
